data_9005526
loop_
_publ_author_name
'Ivaldi, G.'
'Ferraris, G.'
'Curetti, N.'
'Compagnoni, R.'

_publ_section_title
;Coexisting 3T and 2M_1 polytypes of phengite from Cima Pal (Val Savenca,
 western Alps): Chemical and polytypic zoning and structural characterisation
 Sample: 2M1Y Locality: Cima Pal, Val Savenca, western Alps
;
_journal_name_full 'European Journal of Mineralogy'
_journal_page_first 1025
_journal_page_last 1034
_journal_paper_doi 10.1127/0935-1221/2001/0013-1025
_journal_volume 13
_journal_year 2001
_chemical_compound_source 'Cima Pal, Val Savenca, western Alps'
_chemical_formula_sum 'Al2.17 Fe0.21 H2 K0.98 Mg0.24 Na0.02 O12 Si3.38 Ti0.02'
_chemical_name_mineral Phengite-2M1
_space_group_IT_number 15
_symmetry_space_group_name_Hall '-C 2yc'
_symmetry_space_group_name_H-M 'C 1 2/c 1'
_cell_angle_alpha 90
_cell_angle_beta 95.76
_cell_angle_gamma 90
_cell_formula_units_Z 4
_cell_length_a 5.2132
_cell_length_b 9.051
_cell_length_c 19.937
_cell_volume 935.971
_database_code_amcsd 0006914
_exptl_crystal_density_diffrn 2.873
_cod_original_formula_sum '(K.98 Na.02) Al2.17 Mg.24 Fe.21 Ti.02 Si3.38 O12 H2'
_cod_database_code 9005526

loop_
_space_group_symop_operation_xyz
x,y,z
1/2+x,1/2+y,z
x,-y,1/2+z
1/2+x,1/2-y,1/2+z
-x,y,1/2-z
1/2-x,1/2+y,1/2-z
-x,-y,-z
1/2-x,1/2-y,-z

loop_
_atom_site_label
_atom_site_fract_x
_atom_site_fract_y
_atom_site_fract_z
_atom_site_occupancy
_atom_site_U_iso_or_equiv
_atom_site_type_symbol
_atom_site_attached_hydrogens
KI 0.00000 0.09634 0.25000 0.98000 0.02370 K 0
NaI 0.00000 0.09634 0.25000 0.02000 0.02370 Na 0
AlM2 0.24717 0.08247 0.00002 0.77500 0.00824 Al 0
MgM2 0.24717 0.08247 0.00002 0.12000 0.00824 Mg 0
FeM2 0.24717 0.08247 0.00002 0.10500 0.00824 Fe 0
TiM2 0.24717 0.08247 0.00002 0.01000 0.00824 Ti 0
SiT1 0.46378 0.92929 0.13547 0.84500 0.00710 Si 0
AlT1 0.46378 0.92929 0.13547 0.15500 0.00710 Al 0
SiT2 0.45205 0.25865 0.13551 0.84500 0.00730 Si 0
AlT2 0.45205 0.25865 0.13551 0.15500 0.00730 Al 0
O1 0.44160 0.09330 0.16885 1.00000 0.01530 O 0
O2 0.23630 0.82510 0.16046 1.00000 0.01690 O 0
O3 0.23620 0.35790 0.16927 1.00000 0.01530 O 0
O4 0.45760 0.93930 0.05396 1.00000 0.01230 O 0
O5 0.39280 0.25151 0.05397 1.00000 0.01240 O 0
O6 0.45590 0.56410 0.05222 1.00000 0.01540 O 0
H 0.38000 0.63500 0.05600 1.00000 0.03900 H 0

loop_
_cod_changelog_entry_id
_cod_changelog_entry_author
_cod_changelog_entry_date
_cod_changelog_entry_text
1
;cod-tools version 3.8.0
Id: cif_guess_AMCSD_atom_types 9581 2023-05-17 12:35:41Z saulius
;
2023-05-23T09:19:20+03:00
;Derived atom types and hydrogen counts
from atom names that follow the AMCSD naming convention
(Wat == water, O-H == hydroxyl).
;

loop_
_cod_related_entry_id
_cod_related_entry_database
_cod_related_entry_code
1 AMCSD 0006914
